data_4502119
loop_
_publ_author_name
'Adarsh, N. N.'
'Sahoo, Pathik'
'Dastidar, Parthasarathi'

_publ_section_title
;
 Is a Crystal Engineering Approach Useful in Designing Metallogels? A Case
 Study
;
_journal_issue 11
_journal_name_full 'Crystal Growth &amp; Design'
_journal_page_first 4976
_journal_paper_doi 10.1021/cg101078f
_journal_volume 10
_journal_year 2010
_chemical_formula_sum 'C20 H18 Cu N4 O8'
_chemical_formula_weight 505.92
_chemical_name_systematic
; 
 ? 
;
_space_group_IT_number 14
_symmetry_cell_setting monoclinic
_symmetry_space_group_name_Hall '-P 2yn'
_symmetry_space_group_name_H-M 'P 1 21/n 1'
_atom_sites_solution_hydrogens geom
_atom_sites_solution_primary direct
_atom_sites_solution_secondary difmap
_audit_creation_method SHELXL-97
_cell_angle_alpha 90.00
_cell_angle_beta 95.464(4)
_cell_angle_gamma 90.00
_cell_formula_units_Z 4
_cell_length_a 13.151(2)
_cell_length_b 7.9995(13)
_cell_length_c 18.864(3)
_cell_measurement_temperature 298(2)
_cell_volume 1975.5(5)
_computing_cell_refinement 'Bruker Apex II'
_computing_data_collection 'Bruker Apex II'
_computing_data_reduction SAINT
_computing_molecular_graphics 'Mercury 2.3, Ortep3v2'
_computing_publication_material Shelxtl-97
_computing_structure_refinement 'SHELXL-97 (Sheldrick, 1997)'
_computing_structure_solution 'SHELXS-97 (Sheldrick, 1990)'
_diffrn_ambient_temperature 298(2)
_diffrn_detector_area_resol_mean 3
_diffrn_measured_fraction_theta_full 0.999
_diffrn_measured_fraction_theta_max 0.999
_diffrn_measurement_device_type 'Bruker CCD Area Detector'
_diffrn_measurement_method 'Phi-omega scan'
_diffrn_radiation_monochromator graphite
_diffrn_radiation_source 'fine-focus sealed tube'
_diffrn_radiation_type MoK\a
_diffrn_radiation_wavelength 0.71073
_diffrn_reflns_av_R_equivalents 0.0624
_diffrn_reflns_av_sigmaI/netI 0.0438
_diffrn_reflns_limit_h_max 14
_diffrn_reflns_limit_h_min -14
_diffrn_reflns_limit_k_max 8
_diffrn_reflns_limit_k_min -8
_diffrn_reflns_limit_l_max 20
_diffrn_reflns_limit_l_min -20
_diffrn_reflns_number 15192
_diffrn_reflns_theta_full 23.02
_diffrn_reflns_theta_max 23.02
_diffrn_reflns_theta_min 1.81
_exptl_absorpt_coefficient_mu 1.166
_exptl_absorpt_correction_T_max 0.9125
_exptl_absorpt_correction_T_min 0.7360
_exptl_absorpt_correction_type multi-scan
_exptl_absorpt_process_details sadabs
_exptl_crystal_colour blue
_exptl_crystal_density_diffrn 1.701
_exptl_crystal_density_method 'not measured'
_exptl_crystal_description block
_exptl_crystal_F_000 1036
_exptl_crystal_size_max 0.28
_exptl_crystal_size_mid 0.18
_exptl_crystal_size_min 0.08
_refine_diff_density_max 0.455
_refine_diff_density_min -0.506
_refine_diff_density_rms 0.071
_refine_ls_extinction_method none
_refine_ls_goodness_of_fit_ref 1.069
_refine_ls_hydrogen_treatment constr
_refine_ls_matrix_type full
_refine_ls_number_parameters 298
_refine_ls_number_reflns 2750
_refine_ls_number_restraints 0
_refine_ls_restrained_S_all 1.069
_refine_ls_R_factor_all 0.0531
_refine_ls_R_factor_gt 0.0397
_refine_ls_shift/su_max 0.001
_refine_ls_shift/su_mean 0.000
_refine_ls_structure_factor_coef Fsqd
_refine_ls_weighting_details 'calc w=1/[\s^2^(Fo^2^)+(0.0601P)^2^+1.2031P] where P=(Fo^2^+2Fc^2^)/3'
_refine_ls_weighting_scheme calc
_refine_ls_wR_factor_gt 0.1058
_refine_ls_wR_factor_ref 0.1139
_reflns_number_gt 2176
_reflns_number_total 2750
_reflns_threshold_expression >2sigma(I)
_cod_data_source_file cg101078f_si_002.cif
_cod_data_source_block 1a
_cod_original_cell_volume 1975.4(6)
_cod_original_sg_symbol_H-M P2(1)/n
_cod_database_code 4502119

loop_
_symmetry_equiv_pos_as_xyz
'x, y, z'
'-x+1/2, y+1/2, -z+1/2'
'-x, -y, -z'
'x-1/2, -y-1/2, z-1/2'

loop_
_atom_site_label
_atom_site_type_symbol
_atom_site_fract_x
_atom_site_fract_y
_atom_site_fract_z
_atom_site_U_iso_or_equiv
_atom_site_adp_type
_atom_site_occupancy
_atom_site_symmetry_multiplicity
_atom_site_calc_flag
_atom_site_refinement_flags
Cu1 Cu 0.61652(4) 0.27989(7) 0.83122(2) 0.0285(2) Uani 1 1 d .
N1 N 0.5003(2) 0.3202(4) 0.89101(17) 0.0278(8) Uani 1 1 d .
C2 C 0.4477(3) 0.4651(5) 0.8852(2) 0.0303(10) Uani 1 1 d .
H2 H 0.4583 0.5381 0.8483 0.036 Uiso 1 1 calc R
C3 C 0.3777(3) 0.5080(5) 0.9334(2) 0.0254(9) Uani 1 1 d .
C4 C 0.3634(3) 0.3971(5) 0.9877(2) 0.0338(11) Uani 1 1 d .
H4 H 0.3175 0.4226 1.0208 0.041 Uiso 1 1 calc R
C5 C 0.4164(4) 0.2505(5) 0.9930(2) 0.0378(12) Uani 1 1 d .
H5 H 0.4067 0.1747 1.0292 0.045 Uiso 1 1 calc R
C6 C 0.4850(3) 0.2164(5) 0.9435(2) 0.0333(11) Uani 1 1 d .
H6 H 0.5216 0.1168 0.9473 0.040 Uiso 1 1 calc R
N7 N 0.3244(2) 0.6597(4) 0.93144(17) 0.0283(8) Uani 1 1 d .
H7 H 0.2945 0.6835 0.9688 0.034 Uiso 1 1 calc R
C8 C 0.3140(3) 0.7738(5) 0.8780(2) 0.0306(10) Uani 1 1 d .
O9 O 0.3555(3) 0.7605(4) 0.82329(17) 0.0502(10) Uani 1 1 d .
C10 C 0.2438(3) 0.9171(5) 0.8890(2) 0.0274(10) Uani 1 1 d .
C11 C 0.1967(3) 0.9973(5) 0.8290(2) 0.0321(10) Uani 1 1 d .
H11 H 0.2146 0.9690 0.7840 0.039 Uiso 1 1 calc R
C12 C 0.1242(3) 1.1177(6) 0.8359(2) 0.0351(11) Uani 1 1 d .
H12 H 0.0919 1.1685 0.7955 0.042 Uiso 1 1 calc R
C13 C 0.0985(3) 1.1644(5) 0.9029(2) 0.0303(10) Uani 1 1 d .
H13 H 0.0480 1.2441 0.9071 0.036 Uiso 1 1 calc R
C14 C 0.1479(3) 1.0924(5) 0.9631(2) 0.0262(10) Uani 1 1 d .
C15 C 0.2197(3) 0.9669(5) 0.9554(2) 0.0274(10) Uani 1 1 d .
H15 H 0.2518 0.9158 0.9957 0.033 Uiso 1 1 calc R
C16 C 0.1294(3) 1.1369(5) 1.0376(2) 0.0328(10) Uani 1 1 d .
O17 O 0.1907(3) 1.0956(6) 1.08699(17) 0.0765(14) Uani 1 1 d .
N18 N 0.0439(3) 1.2214(4) 1.04847(17) 0.0277(8) Uani 1 1 d .
H18 H 0.0040 1.2472 1.0113 0.033 Uiso 1 1 calc R
C19 C 0.0130(3) 1.2718(5) 1.1144(2) 0.0246(9) Uani 1 1 d .
C20 C -0.0682(3) 1.3825(5) 1.1145(2) 0.0282(10) Uani 1 1 d .
H20 H -0.0997 1.4238 1.0719 0.034 Uiso 1 1 calc R
C21 C -0.1019(3) 1.4307(5) 1.1785(2) 0.0302(10) Uani 1 1 d .
H21 H -0.1574 1.5026 1.1794 0.036 Uiso 1 1 calc R
C22 C -0.0524(3) 1.3709(5) 1.2407(2) 0.0294(10) Uani 1 1 d .
H22 H -0.0750 1.4036 1.2839 0.035 Uiso 1 1 calc R
N23 N 0.0271(3) 1.2676(4) 1.24127(17) 0.0264(8) Uani 1 1 d .
C24 C 0.0587(3) 1.2184(5) 1.1797(2) 0.0280(10) Uani 1 1 d .
H24 H 0.1138 1.1452 1.1805 0.034 Uiso 1 1 calc R
O25 O 0.7400(2) 0.2670(4) 0.78191(15) 0.0364(8) Uani 1 1 d .
C26 C 0.8217(3) 0.3025(6) 0.8210(2) 0.0327(10) Uani 1 1 d .
O27 O 0.9055(2) 0.3210(5) 0.79972(17) 0.0599(10) Uani 1 1 d .
C28 C 0.8071(3) 0.3196(5) 0.9014(2) 0.0317(10) Uani 1 1 d .
O29 O 0.7149(2) 0.3059(4) 0.91619(14) 0.0320(7) Uani 1 1 d .
O30 O 0.8799(2) 0.3443(4) 0.94523(15) 0.0448(8) Uani 1 1 d .
O31 O 0.6175(2) -0.0258(4) 0.84826(16) 0.0459(8) Uani 1 1 d .
O32 O 0.6403(3) 0.5868(5) 0.8164(2) 0.0696(11) Uani 1 1 d .

loop_
_atom_site_aniso_label
_atom_site_aniso_U_11
_atom_site_aniso_U_22
_atom_site_aniso_U_33
_atom_site_aniso_U_23
_atom_site_aniso_U_13
_atom_site_aniso_U_12
Cu1 0.0250(3) 0.0433(4) 0.0175(3) 0.0000(2) 0.0031(2) 0.0040(2)
N1 0.0236(19) 0.036(2) 0.024(2) -0.0028(16) 0.0031(15) 0.0065(16)
C2 0.028(2) 0.043(3) 0.020(2) 0.0033(19) 0.0031(18) -0.001(2)
C3 0.023(2) 0.032(2) 0.021(2) -0.0025(19) 0.0025(18) 0.0022(19)
C4 0.033(2) 0.039(3) 0.031(3) -0.004(2) 0.015(2) 0.001(2)
C5 0.046(3) 0.035(3) 0.036(3) 0.005(2) 0.019(2) 0.001(2)
C6 0.040(3) 0.027(2) 0.034(3) 0.003(2) 0.005(2) 0.010(2)
N7 0.030(2) 0.036(2) 0.0205(19) 0.0001(16) 0.0096(15) 0.0103(16)
C8 0.032(2) 0.039(3) 0.021(2) -0.003(2) 0.006(2) 0.003(2)
O9 0.071(2) 0.055(2) 0.0298(19) 0.0093(15) 0.0303(18) 0.0271(17)
C10 0.028(2) 0.029(2) 0.026(2) -0.0007(19) 0.0057(19) -0.0007(19)
C11 0.039(3) 0.038(3) 0.020(2) 0.0005(19) 0.009(2) 0.002(2)
C12 0.045(3) 0.041(3) 0.019(2) 0.0077(19) 0.001(2) 0.006(2)
C13 0.033(2) 0.030(2) 0.028(2) 0.0015(19) 0.004(2) 0.008(2)
C14 0.028(2) 0.032(2) 0.018(2) 0.0009(18) 0.0008(18) 0.0026(19)
C15 0.031(2) 0.035(2) 0.016(2) 0.0036(18) -0.0002(18) 0.0048(19)
C16 0.035(3) 0.041(3) 0.021(2) -0.007(2) -0.001(2) 0.013(2)
O17 0.065(2) 0.140(4) 0.0216(19) -0.012(2) -0.0064(18) 0.065(3)
N18 0.028(2) 0.040(2) 0.0140(18) 0.0010(15) -0.0010(15) 0.0068(16)
C19 0.021(2) 0.029(2) 0.024(2) -0.0016(18) 0.0014(18) -0.0008(18)
C20 0.028(2) 0.035(2) 0.022(2) 0.0023(19) 0.0021(18) 0.000(2)
C21 0.026(2) 0.033(2) 0.032(3) -0.002(2) 0.004(2) 0.0060(19)
C22 0.029(2) 0.038(3) 0.022(2) -0.0052(19) 0.0075(19) -0.001(2)
N23 0.0263(19) 0.036(2) 0.0175(19) -0.0013(15) 0.0032(15) -0.0011(16)
C24 0.024(2) 0.033(2) 0.026(2) 0.0009(19) 0.0010(19) 0.0020(19)
O25 0.0251(17) 0.064(2) 0.0201(16) -0.0084(14) 0.0027(13) -0.0009(14)
C26 0.027(3) 0.045(3) 0.027(2) -0.002(2) 0.006(2) 0.004(2)
O27 0.033(2) 0.113(3) 0.034(2) -0.007(2) 0.0071(16) -0.009(2)
C28 0.036(3) 0.035(3) 0.025(2) 0.0023(19) 0.002(2) 0.009(2)
O29 0.0272(17) 0.0501(19) 0.0191(15) -0.0005(13) 0.0049(13) 0.0072(14)
O30 0.0344(19) 0.073(2) 0.0243(17) -0.0007(16) -0.0095(15) 0.0021(17)
O31 0.049(2) 0.049(2) 0.0406(19) 0.0053(16) 0.0063(16) 0.0090(16)
O32 0.087(3) 0.055(2) 0.072(3) 0.019(2) 0.032(2) 0.001(2)

loop_
_atom_type_symbol
_atom_type_description
_atom_type_scat_dispersion_real
_atom_type_scat_dispersion_imag
_atom_type_scat_source
C C 0.0033 0.0016 'International Tables Vol C Tables 4.2.6.8 and 6.1.1.4'
H H 0.0000 0.0000 'International Tables Vol C Tables 4.2.6.8 and 6.1.1.4'
N N 0.0061 0.0033 'International Tables Vol C Tables 4.2.6.8 and 6.1.1.4'
O O 0.0106 0.0060 'International Tables Vol C Tables 4.2.6.8 and 6.1.1.4'
Cu Cu 0.3201 1.2651 'International Tables Vol C Tables 4.2.6.8 and 6.1.1.4'

loop_
_geom_angle_atom_site_label_1
_geom_angle_atom_site_label_2
_geom_angle_atom_site_label_3
_geom_angle
_geom_angle_site_symmetry_1
_geom_angle_site_symmetry_3
O25 Cu1 O29 83.18(11) . .
O25 Cu1 N23 91.96(13) . 4_675
O29 Cu1 N23 173.33(12) . 4_675
O25 Cu1 N1 171.33(13) . .
O29 Cu1 N1 90.12(12) . .
N23 Cu1 N1 95.14(13) 4_675 .
C6 N1 C2 119.1(3) . .
C6 N1 Cu1 119.8(3) . .
C2 N1 Cu1 120.3(3) . .
N1 C2 C3 121.5(4) . .
N1 C2 H2 119.2 . .
C3 C2 H2 119.2 . .
C4 C3 C2 118.0(4) . .
C4 C3 N7 118.2(3) . .
C2 C3 N7 123.7(4) . .
C5 C4 C3 120.1(4) . .
C5 C4 H4 119.9 . .
C3 C4 H4 119.9 . .
C4 C5 C6 118.7(4) . .
C4 C5 H5 120.6 . .
C6 C5 H5 120.6 . .
N1 C6 C5 122.4(4) . .
N1 C6 H6 118.8 . .
C5 C6 H6 118.8 . .
C8 N7 C3 128.1(3) . .
C8 N7 H7 116.0 . .
C3 N7 H7 116.0 . .
O9 C8 N7 123.3(4) . .
O9 C8 C10 121.1(4) . .
N7 C8 C10 115.5(3) . .
C15 C10 C11 118.7(4) . .
C15 C10 C8 123.0(4) . .
C11 C10 C8 118.1(4) . .
C12 C11 C10 120.4(4) . .
C12 C11 H11 119.8 . .
C10 C11 H11 119.8 . .
C11 C12 C13 120.4(4) . .
C11 C12 H12 119.8 . .
C13 C12 H12 119.8 . .
C14 C13 C12 120.0(4) . .
C14 C13 H13 120.0 . .
C12 C13 H13 120.0 . .
C13 C14 C15 119.0(4) . .
C13 C14 C16 124.7(4) . .
C15 C14 C16 116.3(3) . .
C10 C15 C14 121.3(4) . .
C10 C15 H15 119.4 . .
C14 C15 H15 119.4 . .
O17 C16 N18 121.4(4) . .
O17 C16 C14 120.0(4) . .
N18 C16 C14 118.5(4) . .
C16 N18 C19 126.6(3) . .
C16 N18 H18 116.7 . .
C19 N18 H18 116.7 . .
C24 C19 C20 117.6(4) . .
C24 C19 N18 124.2(4) . .
C20 C19 N18 118.2(3) . .
C21 C20 C19 119.5(4) . .
C21 C20 H20 120.3 . .
C19 C20 H20 120.3 . .
C22 C21 C20 119.0(4) . .
C22 C21 H21 120.5 . .
C20 C21 H21 120.5 . .
N23 C22 C21 122.0(4) . .
N23 C22 H22 119.0 . .
C21 C22 H22 119.0 . .
C24 N23 C22 119.2(3) . .
C24 N23 Cu1 118.4(3) . 4_576
C22 N23 Cu1 121.3(3) . 4_576
N23 C24 C19 122.7(4) . .
N23 C24 H24 118.7 . .
C19 C24 H24 118.7 . .
C26 O25 Cu1 113.9(3) . .
O27 C26 O25 125.1(4) . .
O27 C26 C28 120.8(4) . .
O25 C26 C28 114.1(4) . .
O30 C28 O29 124.6(4) . .
O30 C28 C26 120.9(4) . .
O29 C28 C26 114.5(4) . .
C28 O29 Cu1 113.3(2) . .

loop_
_geom_bond_atom_site_label_1
_geom_bond_atom_site_label_2
_geom_bond_distance
_geom_bond_site_symmetry_2
Cu1 O25 1.950(3) .
Cu1 O29 1.973(3) .
Cu1 N23 2.006(3) 4_675
Cu1 N1 2.010(3) .
N1 C6 1.322(5) .
N1 C2 1.349(5) .
C2 C3 1.397(5) .
C2 H2 0.9300 .
C3 C4 1.382(6) .
C3 N7 1.400(5) .
C4 C5 1.363(6) .
C4 H4 0.9300 .
C5 C6 1.387(6) .
C5 H5 0.9300 .
C6 H6 0.9300 .
N7 C8 1.358(5) .
N7 H7 0.8600 .
C8 O9 1.216(5) .
C8 C10 1.499(6) .
C10 C15 1.379(5) .
C10 C11 1.394(6) .
C11 C12 1.370(6) .
C11 H11 0.9300 .
C12 C13 1.390(6) .
C12 H12 0.9300 .
C13 C14 1.379(6) .
C13 H13 0.9300 .
C14 C15 1.395(5) .
C14 C16 1.492(5) .
C15 H15 0.9300 .
C16 O17 1.218(5) .
C16 N18 1.345(5) .
N18 C19 1.404(5) .
N18 H18 0.8600 .
C19 C24 1.386(5) .
C19 C20 1.388(5) .
C20 C21 1.379(5) .
C20 H20 0.9300 .
C21 C22 1.374(6) .
C21 H21 0.9300 .
C22 N23 1.332(5) .
C22 H22 0.9300 .
N23 C24 1.329(5) .
N23 Cu1 2.006(3) 4_576
C24 H24 0.9300 .
O25 C26 1.275(5) .
C26 O27 1.218(5) .
C26 C28 1.552(6) .
C28 O30 1.221(5) .
C28 O29 1.274(5) .

loop_
_geom_hbond_atom_site_label_D
_geom_hbond_atom_site_label_H
_geom_hbond_atom_site_label_A
_geom_hbond_distance_DH
_geom_hbond_distance_HA
_geom_hbond_distance_DA
_geom_hbond_angle_DHA
_geom_hbond_site_symmetry_A
N7 H7 O29 0.86 2.19 2.982(4) 153.5 3_667
N18 H18 O30 0.86 2.10 2.934(4) 161.6 1_465
